data_7247066
loop_
_publ_author_name
'Zamisa, Sizwe J.'
'Adeleke, Adesola A.'
'Devnarain, Nikita'
'Rhman, Mahasin Abdel'
'Owira, Peter M. O.'
'Omondi, Bernard'

_publ_section_title
;
 The link between relative stability constant of DNA- and
 BSA-chromenopyrimidine complexes and cytotoxicity towards human breast
 cancer cells (MCF-7)
;
_journal_issue 32
_journal_name_full 'RSC Advances'
_journal_page_first 21820
_journal_page_last 21837
_journal_paper_doi 10.1039/D3RA01741A
_journal_volume 13
_journal_year 2023
_chemical_formula_moiety 'C26 H24 F N3 O2'
_chemical_formula_sum 'C26 H24 F N3 O2'
_chemical_formula_weight 429.48
_space_group_crystal_system monoclinic
_space_group_IT_number 14
_space_group_name_Hall '-P 2ybc'
_space_group_name_H-M_alt 'P 1 21/c 1'
_atom_sites_solution_hydrogens mixed
_atom_sites_solution_primary direct
_audit_creation_date 2023-04-12
_audit_creation_method
;
Olex2 1.5
(compiled 2023.03.06 svn.rbb2c1857 for OlexSys, GUI svn.r6748)
;
_audit_update_record
;
2023-04-12 deposited with the CCDC.	2023-07-12 downloaded from the CCDC.
;
_cell_angle_alpha 90
_cell_angle_beta 96.662(2)
_cell_angle_gamma 90
_cell_formula_units_Z 4
_cell_length_a 12.1596(4)
_cell_length_b 7.4148(3)
_cell_length_c 23.0902(9)
_cell_measurement_reflns_used 3416
_cell_measurement_temperature 100(2)
_cell_measurement_theta_max 26.46
_cell_measurement_theta_min 2.59
_cell_volume 2067.78(13)
_computing_cell_refinement 'SAINT-plus (Bruker, 2008)'
_computing_data_collection 'APEX2 (Bruker, 2008)'
_computing_data_reduction 'SAINT-Plus and XPREP (Bruker, 2008)'
_computing_molecular_graphics 'Olex2 1.5 (Dolomanov et al., 2009)'
_computing_publication_material 'Olex2 1.5 (Dolomanov et al., 2009)'
_computing_structure_refinement 'SHELXL 2019/3 (Sheldrick, 2015)'
_computing_structure_solution 'SHELXS  (Sheldrick, 2008)'
_diffrn_ambient_temperature 100.15
_diffrn_detector 'Bruker APEX2 area detector'
_diffrn_detector_area_resol_mean 7.9
_diffrn_detector_type 'CCD area detector'
_diffrn_measured_fraction_theta_full 0.994
_diffrn_measured_fraction_theta_max 0.980
_diffrn_measurement_device 'three-circle diffractometer'
_diffrn_measurement_device_type 'Bruker SMART APEX2 area detector'
_diffrn_measurement_method '\w and \f scans'
_diffrn_radiation_monochromator 'mirror optics'
_diffrn_radiation_probe x-ray
_diffrn_radiation_type MoK\a
_diffrn_radiation_wavelength 0.71073
_diffrn_reflns_av_R_equivalents 0.0276
_diffrn_reflns_av_unetI/netI 0.0400
_diffrn_reflns_Laue_measured_fraction_full 0.994
_diffrn_reflns_Laue_measured_fraction_max 0.980
_diffrn_reflns_limit_h_max 14
_diffrn_reflns_limit_h_min -15
_diffrn_reflns_limit_k_max 9
_diffrn_reflns_limit_k_min -8
_diffrn_reflns_limit_l_max 28
_diffrn_reflns_limit_l_min -21
_diffrn_reflns_number 13147
_diffrn_reflns_point_group_measured_fraction_full 0.994
_diffrn_reflns_point_group_measured_fraction_max 0.980
_diffrn_reflns_theta_full 25.242
_diffrn_reflns_theta_max 26.547
_diffrn_reflns_theta_min 1.776
_diffrn_source 'microfocus sealed X-ray tube'
_diffrn_source_type 'Incoatec I\ms'
_exptl_absorpt_coefficient_mu 0.095
_exptl_absorpt_correction_T_max 0.998
_exptl_absorpt_correction_T_min 0.964
_exptl_absorpt_correction_type multi-scan
_exptl_absorpt_process_details 'SADABS (Bruker, 2012)'
_exptl_crystal_colour 'pale yellow'
_exptl_crystal_density_diffrn 1.380
_exptl_crystal_description rod
_exptl_crystal_F_000 904
_exptl_crystal_recrystallization_method 'Re-crystallisation from solvent: Methanol'
_exptl_crystal_size_max 0.27
_exptl_crystal_size_mid 0.15
_exptl_crystal_size_min 0.11
_refine_diff_density_max 0.291
_refine_diff_density_min -0.240
_refine_diff_density_rms 0.049
_refine_ls_extinction_method none
_refine_ls_goodness_of_fit_ref 1.008
_refine_ls_hydrogen_treatment mixed
_refine_ls_matrix_type full
_refine_ls_number_parameters 294
_refine_ls_number_reflns 4230
_refine_ls_number_restraints 2
_refine_ls_restrained_S_all 1.009
_refine_ls_R_factor_all 0.0674
_refine_ls_R_factor_gt 0.0423
_refine_ls_shift/su_max 0.001
_refine_ls_shift/su_mean 0.000
_refine_ls_structure_factor_coef Fsqd
_refine_ls_weighting_details 'w=1/[\s^2^(Fo^2^)+(0.0416P)^2^+0.9652P] where P=(Fo^2^+2Fc^2^)/3'
_refine_ls_weighting_scheme calc
_refine_ls_wR_factor_gt 0.0909
_refine_ls_wR_factor_ref 0.1021
_reflns_Friedel_coverage 0.000
_reflns_number_gt 3118
_reflns_number_total 4230
_reflns_threshold_expression 'I > 2\s(I)'
_cod_data_source_file d3ra01741a2.cif
_cod_data_source_block 3b
_cod_database_code 7247066
_shelx_shelxl_version_number 2019/3
_shelx_space_group_comment
;
The symmetry employed for this shelxl refinement is uniquely defined
by the following loop, which should always be used as a source of
symmetry information in preference to the above space-group names.
They are only intended as comments.
;
_shelx_estimated_absorpt_t_max 0.990
_shelx_estimated_absorpt_t_min 0.975
_olex2_refinement_description
;
1. Fixed Uiso
 At 1.2 times of:
  All C(H) groups, All C(H,H) groups
 At 1.5 times of:
  All C(H,H,H) groups
2. Restrained distances
 N3-H3
 0.88 with sigma of 0.001
3. Rigid bond restraints
 C15, F1
 with sigma for 1-2 distances of 0.001 and sigma for 1-3 distances of 0.001
4.a Ternary CH refined with riding coordinates:
 C7(H7)
4.b Secondary CH2 refined with riding coordinates:
 C2(H2A,H2B), C4(H4A,H4B)
4.c Me refined with riding coordinates:
 C12(H12A,H12B,H12C), C13(H13A,H13B,H13C)
4.d Aromatic/amide H refined with riding coordinates:
 C10(H10), C16(H16), C17(H17), C18(H18), C19(H19), C21(H21), C22(H22),
 C24(H24), C25(H25)
4.e Idealised Me refined as rotating group:
 C26(H26A,H26B,H26C)
;
_olex2_submission_special_instructions 'No special instructions were received'

loop_
_space_group_symop_operation_xyz
'x, y, z'
'-x, y+1/2, -z+1/2'
'-x, -y, -z'
'x, -y-1/2, z-1/2'

loop_
_atom_site_label
_atom_site_type_symbol
_atom_site_fract_x
_atom_site_fract_y
_atom_site_fract_z
_atom_site_U_iso_or_equiv
_atom_site_adp_type
_atom_site_occupancy
_atom_site_site_symmetry_order
_atom_site_calc_flag
_atom_site_refinement_flags_posn
_atom_site_refinement_flags_adp
_atom_site_refinement_flags_occupancy
_atom_site_disorder_assembly
_atom_site_disorder_group
C1 C 0.61035(13) 0.7550(2) 1.05004(7) 0.0144(4) Uani 1 1 d . . . . .
C2 C 0.57023(14) 0.8723(2) 1.09559(7) 0.0178(4) Uani 1 1 d . . . . .
H2A H 0.488683 0.883463 1.088172 0.021 Uiso 1 1 calc R U . . .
H2B H 0.602371 0.994377 1.093147 0.021 Uiso 1 1 calc R U . . .
C3 C 0.60201(13) 0.7962(2) 1.15723(7) 0.0170(4) Uani 1 1 d . . . . .
C4 C 0.56813(14) 0.5971(2) 1.15712(7) 0.0182(4) Uani 1 1 d . . . . .
H4A H 0.598740 0.542849 1.194742 0.022 Uiso 1 1 calc R U . . .
H4B H 0.486414 0.590408 1.154773 0.022 Uiso 1 1 calc R U . . .
C5 C 0.60537(13) 0.4848(2) 1.10818(7) 0.0157(4) Uani 1 1 d . . . . .
C6 C 0.62839(13) 0.5772(2) 1.05449(7) 0.0140(4) Uani 1 1 d . . . . .
C7 C 0.67530(13) 0.4671(2) 1.00789(7) 0.0137(4) Uani 1 1 d . . . . .
H7 H 0.623725 0.364340 0.997027 0.016 Uiso 1 1 calc R U . . .
C8 C 0.68072(13) 0.5831(2) 0.95412(7) 0.0145(4) Uani 1 1 d . . . . .
C9 C 0.71315(13) 0.5176(2) 0.90100(7) 0.0143(4) Uani 1 1 d . . . . .
C10 C 0.70224(14) 0.8001(2) 0.86298(7) 0.0176(4) Uani 1 1 d . . . . .
H10 H 0.709982 0.876819 0.830760 0.021 Uiso 1 1 calc R U . . .
C11 C 0.66089(13) 0.7657(2) 0.95400(7) 0.0144(4) Uani 1 1 d . . . . .
C12 C 0.72732(14) 0.8155(3) 1.17461(8) 0.0240(4) Uani 1 1 d . . . . .
H12A H 0.767205 0.747560 1.147223 0.036 Uiso 1 1 calc R U . . .
H12B H 0.748017 0.943135 1.173592 0.036 Uiso 1 1 calc R U . . .
H12C H 0.746666 0.768240 1.214115 0.036 Uiso 1 1 calc R U . . .
C13 C 0.53989(15) 0.9025(3) 1.20007(7) 0.0219(4) Uani 1 1 d . . . . .
H13A H 0.562132 1.029473 1.199803 0.033 Uiso 1 1 calc R U . . .
H13B H 0.459995 0.892909 1.188431 0.033 Uiso 1 1 calc R U . . .
H13C H 0.557765 0.853059 1.239400 0.033 Uiso 1 1 calc R U . . .
C14 C 0.78872(13) 0.3894(2) 1.02981(7) 0.0131(4) Uani 1 1 d . . . . .
C15 C 0.87881(13) 0.4991(2) 1.04743(7) 0.0143(3) Uani 1 1 d . U . . .
C16 C 0.98339(14) 0.4332(2) 1.06559(7) 0.0173(4) Uani 1 1 d . . . . .
H16 H 1.042741 0.513068 1.077660 0.021 Uiso 1 1 calc R U . . .
C17 C 0.99996(14) 0.2490(3) 1.06586(7) 0.0197(4) Uani 1 1 d . . . . .
H17 H 1.071543 0.201022 1.077569 0.024 Uiso 1 1 calc R U . . .
C18 C 0.91228(14) 0.1341(2) 1.04907(7) 0.0194(4) Uani 1 1 d . . . . .
H18 H 0.923568 0.007269 1.049360 0.023 Uiso 1 1 calc R U . . .
C19 C 0.80776(14) 0.2045(2) 1.03179(7) 0.0161(4) Uani 1 1 d . . . . .
H19 H 0.747860 0.124455 1.021068 0.019 Uiso 1 1 calc R U . . .
C20 C 0.78829(13) 0.2617(2) 0.84843(7) 0.0149(4) Uani 1 1 d . . . . .
C21 C 0.88146(13) 0.1559(2) 0.86223(7) 0.0166(4) Uani 1 1 d . . . . .
H21 H 0.909431 0.137286 0.901931 0.020 Uiso 1 1 calc R U . . .
C22 C 0.93422(14) 0.0769(2) 0.81860(7) 0.0195(4) Uani 1 1 d . . . . .
H22 H 0.997687 0.003789 0.828711 0.023 Uiso 1 1 calc R U . . .
C23 C 0.89536(15) 0.1035(2) 0.76011(7) 0.0196(4) Uani 1 1 d . . . . .
C24 C 0.80055(15) 0.2073(2) 0.74694(7) 0.0199(4) Uani 1 1 d . . . . .
H24 H 0.771848 0.224472 0.707284 0.024 Uiso 1 1 calc R U . . .
C25 C 0.74686(14) 0.2862(2) 0.79026(7) 0.0181(4) Uani 1 1 d . . . . .
H25 H 0.682174 0.356648 0.780275 0.022 Uiso 1 1 calc R U . . .
C26 C 0.95672(17) 0.0286(3) 0.71233(8) 0.0309(5) Uani 1 1 d . . . . .
H26A H 0.913796 0.051023 0.674424 0.046 Uiso 1 1 calc R U . . .
H26B H 0.967155 -0.101583 0.717972 0.046 Uiso 1 1 calc R U . . .
H26C H 1.029088 0.087504 0.713557 0.046 Uiso 1 1 calc R U . . .
N1 N 0.67181(11) 0.8798(2) 0.91045(6) 0.0175(3) Uani 1 1 d . . . . .
N2 N 0.72298(11) 0.6266(2) 0.85535(6) 0.0168(3) Uani 1 1 d . . . . .
N3 N 0.73558(12) 0.3388(2) 0.89472(6) 0.0167(3) Uani 1 1 d D . . . .
O1 O 0.61454(10) 0.32064(17) 1.11263(5) 0.0221(3) Uani 1 1 d . . . . .
O2 O 0.62800(9) 0.85421(16) 1.00153(5) 0.0176(3) Uani 1 1 d . . . . .
F1 F 0.86406(8) 0.68094(13) 1.04649(4) 0.0208(2) Uani 1 1 d . U . . .
H3 H 0.7387(15) 0.2700(19) 0.9259(5) 0.022(5) Uiso 1 1 d D . . . .

loop_
_atom_site_aniso_label
_atom_site_aniso_U_11
_atom_site_aniso_U_22
_atom_site_aniso_U_33
_atom_site_aniso_U_23
_atom_site_aniso_U_13
_atom_site_aniso_U_12
C1 0.0107(8) 0.0160(10) 0.0166(8) -0.0003(7) 0.0017(6) -0.0019(7)
C2 0.0188(9) 0.0140(10) 0.0210(9) -0.0020(7) 0.0040(7) 0.0009(7)
C3 0.0150(8) 0.0169(10) 0.0193(8) -0.0029(7) 0.0031(7) 0.0007(7)
C4 0.0154(8) 0.0207(10) 0.0189(8) -0.0006(7) 0.0037(7) 0.0001(8)
C5 0.0102(8) 0.0164(10) 0.0203(9) -0.0016(7) 0.0011(6) -0.0014(7)
C6 0.0093(8) 0.0152(9) 0.0172(8) -0.0030(7) 0.0004(6) -0.0004(7)
C7 0.0132(8) 0.0124(9) 0.0157(8) -0.0022(7) 0.0021(6) -0.0007(7)
C8 0.0097(8) 0.0158(10) 0.0174(8) -0.0002(7) -0.0006(6) 0.0005(7)
C9 0.0099(8) 0.0159(9) 0.0163(8) -0.0002(7) -0.0016(6) 0.0001(7)
C10 0.0181(9) 0.0163(10) 0.0182(8) 0.0020(7) 0.0012(7) 0.0002(8)
C11 0.0107(8) 0.0167(10) 0.0156(8) -0.0015(7) 0.0006(6) 0.0002(7)
C12 0.0184(9) 0.0282(11) 0.0253(10) -0.0084(8) 0.0026(7) -0.0020(8)
C13 0.0228(9) 0.0219(10) 0.0213(9) -0.0045(8) 0.0042(7) 0.0015(8)
C14 0.0140(8) 0.0148(9) 0.0108(7) 0.0015(7) 0.0026(6) 0.0008(7)
C15 0.0178(9) 0.0107(7) 0.0150(8) -0.0004(7) 0.0051(7) -0.0005(7)
C16 0.0147(8) 0.0211(10) 0.0161(8) 0.0007(7) 0.0020(7) -0.0027(8)
C17 0.0145(9) 0.0256(11) 0.0189(9) 0.0046(8) 0.0011(7) 0.0053(8)
C18 0.0216(9) 0.0146(10) 0.0219(9) 0.0017(7) 0.0018(7) 0.0041(8)
C19 0.0157(9) 0.0165(10) 0.0161(8) -0.0002(7) 0.0010(7) -0.0014(7)
C20 0.0167(8) 0.0116(9) 0.0167(8) -0.0013(7) 0.0040(7) -0.0015(7)
C21 0.0180(9) 0.0152(9) 0.0161(8) 0.0015(7) -0.0004(7) -0.0008(8)
C22 0.0190(9) 0.0169(10) 0.0232(9) 0.0025(7) 0.0051(7) 0.0038(8)
C23 0.0253(9) 0.0150(10) 0.0196(9) -0.0017(7) 0.0075(7) -0.0009(8)
C24 0.0279(10) 0.0177(10) 0.0137(8) -0.0007(7) 0.0009(7) -0.0024(8)
C25 0.0175(9) 0.0161(10) 0.0200(9) 0.0001(7) -0.0002(7) 0.0009(8)
C26 0.0405(12) 0.0293(12) 0.0250(10) -0.0010(9) 0.0133(9) 0.0085(10)
N1 0.0168(7) 0.0160(8) 0.0194(7) 0.0017(6) 0.0014(6) 0.0017(6)
N2 0.0171(7) 0.0151(8) 0.0180(7) 0.0010(6) 0.0006(6) 0.0004(6)
N3 0.0219(8) 0.0141(8) 0.0143(7) 0.0022(6) 0.0030(6) 0.0040(7)
O1 0.0291(7) 0.0147(7) 0.0235(6) 0.0007(5) 0.0068(5) -0.0005(6)
O2 0.0225(6) 0.0137(7) 0.0176(6) 0.0000(5) 0.0057(5) 0.0029(5)
F1 0.0193(5) 0.0130(5) 0.0300(6) -0.0024(4) 0.0028(4) -0.0011(4)

loop_
_atom_type_symbol
_atom_type_description
_atom_type_scat_dispersion_real
_atom_type_scat_dispersion_imag
_atom_type_scat_source
C C 0.0033 0.0016 'International Tables Vol C Tables 4.2.6.8 and 6.1.1.4'
H H 0.0000 0.0000 'International Tables Vol C Tables 4.2.6.8 and 6.1.1.4'
F F 0.0171 0.0103 'International Tables Vol C Tables 4.2.6.8 and 6.1.1.4'
N N 0.0061 0.0033 'International Tables Vol C Tables 4.2.6.8 and 6.1.1.4'
O O 0.0106 0.0060 'International Tables Vol C Tables 4.2.6.8 and 6.1.1.4'

loop_
_geom_angle_atom_site_label_1
_geom_angle_atom_site_label_2
_geom_angle_atom_site_label_3
_geom_angle
_geom_angle_site_symmetry_1
_geom_angle_site_symmetry_3
_geom_angle_publ_flag
C6 C1 C2 125.82(15) . . ?
C6 C1 O2 123.29(15) . . ?
O2 C1 C2 110.89(15) . . ?
C1 C2 H2A 109.3 . . ?
C1 C2 H2B 109.3 . . ?
C1 C2 C3 111.79(14) . . ?
H2A C2 H2B 107.9 . . ?
C3 C2 H2A 109.3 . . ?
C3 C2 H2B 109.3 . . ?
C4 C3 C2 108.26(14) . . ?
C4 C3 C12 110.40(15) . . ?
C12 C3 C2 110.03(14) . . ?
C13 C3 C2 108.62(14) . . ?
C13 C3 C4 110.13(14) . . ?
C13 C3 C12 109.38(14) . . ?
C3 C4 H4A 108.5 . . ?
C3 C4 H4B 108.5 . . ?
H4A C4 H4B 107.5 . . ?
C5 C4 C3 115.29(14) . . ?
C5 C4 H4A 108.5 . . ?
C5 C4 H4B 108.5 . . ?
C6 C5 C4 118.36(16) . . ?
O1 C5 C4 121.05(15) . . ?
O1 C5 C6 120.58(15) . . ?
C1 C6 C5 118.54(15) . . ?
C1 C6 C7 123.27(15) . . ?
C5 C6 C7 118.15(15) . . ?
C6 C7 H7 108.2 . . ?
C6 C7 C8 109.35(14) . . ?
C6 C7 C14 111.62(13) . . ?
C8 C7 H7 108.2 . . ?
C8 C7 C14 111.22(13) . . ?
C14 C7 H7 108.2 . . ?
C9 C8 C7 123.83(15) . . ?
C11 C8 C7 122.36(15) . . ?
C11 C8 C9 113.69(15) . . ?
N2 C9 C8 122.13(16) . . ?
N2 C9 N3 117.61(14) . . ?
N3 C9 C8 120.26(15) . . ?
N1 C10 H10 116.1 . . ?
N2 C10 H10 116.1 . . ?
N2 C10 N1 127.86(16) . . ?
C8 C11 O2 122.31(15) . . ?
N1 C11 C8 126.43(15) . . ?
N1 C11 O2 111.24(15) . . ?
C3 C12 H12A 109.5 . . ?
C3 C12 H12B 109.5 . . ?
C3 C12 H12C 109.5 . . ?
H12A C12 H12B 109.5 . . ?
H12A C12 H12C 109.5 . . ?
H12B C12 H12C 109.5 . . ?
C3 C13 H13A 109.5 . . ?
C3 C13 H13B 109.5 . . ?
C3 C13 H13C 109.5 . . ?
H13A C13 H13B 109.5 . . ?
H13A C13 H13C 109.5 . . ?
H13B C13 H13C 109.5 . . ?
C15 C14 C7 121.90(15) . . ?
C15 C14 C19 116.48(15) . . ?
C19 C14 C7 121.60(15) . . ?
C16 C15 C14 123.33(16) . . ?
F1 C15 C14 118.60(14) . . ?
F1 C15 C16 118.07(15) . . ?
C15 C16 H16 120.7 . . ?
C17 C16 C15 118.69(16) . . ?
C17 C16 H16 120.7 . . ?
C16 C17 H17 120.0 . . ?
C16 C17 C18 120.02(16) . . ?
C18 C17 H17 120.0 . . ?
C17 C18 H18 120.1 . . ?
C17 C18 C19 119.87(17) . . ?
C19 C18 H18 120.1 . . ?
C14 C19 H19 119.2 . . ?
C18 C19 C14 121.58(16) . . ?
C18 C19 H19 119.2 . . ?
C21 C20 C25 119.45(15) . . ?
C21 C20 N3 118.75(14) . . ?
C25 C20 N3 121.78(15) . . ?
C20 C21 H21 119.8 . . ?
C20 C21 C22 120.50(15) . . ?
C22 C21 H21 119.8 . . ?
C21 C22 H22 119.6 . . ?
C21 C22 C23 120.80(16) . . ?
C23 C22 H22 119.6 . . ?
C22 C23 C26 121.09(16) . . ?
C24 C23 C22 118.04(16) . . ?
C24 C23 C26 120.82(16) . . ?
C23 C24 H24 119.2 . . ?
C25 C24 C23 121.61(16) . . ?
C25 C24 H24 119.2 . . ?
C20 C25 H25 120.2 . . ?
C24 C25 C20 119.57(16) . . ?
C24 C25 H25 120.2 . . ?
C23 C26 H26A 109.5 . . ?
C23 C26 H26B 109.5 . . ?
C23 C26 H26C 109.5 . . ?
H26A C26 H26B 109.5 . . ?
H26A C26 H26C 109.5 . . ?
H26B C26 H26C 109.5 . . ?
C11 N1 C10 113.55(15) . . ?
C10 N2 C9 116.31(15) . . ?
C9 N3 C20 125.55(14) . . ?
C9 N3 H3 117.8(12) . . ?
C20 N3 H3 113.6(12) . . ?
C11 O2 C1 118.71(14) . . ?

loop_
_geom_bond_atom_site_label_1
_geom_bond_atom_site_label_2
_geom_bond_distance
_geom_bond_site_symmetry_2
_geom_bond_publ_flag
C1 C2 1.490(2) . ?
C1 C6 1.338(2) . ?
C1 O2 1.3778(19) . ?
C2 H2A 0.9900 . ?
C2 H2B 0.9900 . ?
C2 C3 1.538(2) . ?
C3 C4 1.532(3) . ?
C3 C12 1.537(2) . ?
C3 C13 1.531(2) . ?
C4 H4A 0.9900 . ?
C4 H4B 0.9900 . ?
C4 C5 1.515(2) . ?
C5 C6 1.472(2) . ?
C5 O1 1.226(2) . ?
C6 C7 1.514(2) . ?
C7 H7 1.0000 . ?
C7 C8 1.518(2) . ?
C7 C14 1.526(2) . ?
C8 C9 1.417(2) . ?
C8 C11 1.376(2) . ?
C9 N2 1.345(2) . ?
C9 N3 1.364(2) . ?
C10 H10 0.9500 . ?
C10 N1 1.335(2) . ?
C10 N2 1.326(2) . ?
C11 N1 1.333(2) . ?
C11 O2 1.3772(19) . ?
C12 H12A 0.9800 . ?
C12 H12B 0.9800 . ?
C12 H12C 0.9800 . ?
C13 H13A 0.9800 . ?
C13 H13B 0.9800 . ?
C13 H13C 0.9800 . ?
C14 C15 1.387(2) . ?
C14 C19 1.390(2) . ?
C15 C16 1.381(2) . ?
C15 F1 1.360(2) . ?
C16 H16 0.9500 . ?
C16 C17 1.381(3) . ?
C17 H17 0.9500 . ?
C17 C18 1.385(3) . ?
C18 H18 0.9500 . ?
C18 C19 1.389(2) . ?
C19 H19 0.9500 . ?
C20 C21 1.384(2) . ?
C20 C25 1.391(2) . ?
C20 N3 1.428(2) . ?
C21 H21 0.9500 . ?
C21 C22 1.385(2) . ?
C22 H22 0.9500 . ?
C22 C23 1.392(2) . ?
C23 C24 1.390(3) . ?
C23 C26 1.508(2) . ?
C24 H24 0.9500 . ?
C24 C25 1.386(2) . ?
C25 H25 0.9500 . ?
C26 H26A 0.9800 . ?
C26 H26B 0.9800 . ?
C26 H26C 0.9800 . ?
N3 H3 0.8800(10) . ?

loop_
_geom_torsion_atom_site_label_1
_geom_torsion_atom_site_label_2
_geom_torsion_atom_site_label_3
_geom_torsion_atom_site_label_4
_geom_torsion
_geom_torsion_site_symmetry_1
_geom_torsion_site_symmetry_2
_geom_torsion_site_symmetry_3
_geom_torsion_site_symmetry_4
_geom_torsion_publ_flag
C1 C2 C3 C4 -49.73(18) . . . . ?
C1 C2 C3 C12 70.99(18) . . . . ?
C1 C2 C3 C13 -169.30(14) . . . . ?
C1 C6 C7 C8 -8.4(2) . . . . ?
C1 C6 C7 C14 115.05(17) . . . . ?
C2 C1 C6 C5 1.2(2) . . . . ?
C2 C1 C6 C7 -176.49(15) . . . . ?
C2 C1 O2 C11 -177.30(13) . . . . ?
C2 C3 C4 C5 49.50(18) . . . . ?
C3 C4 C5 C6 -23.9(2) . . . . ?
C3 C4 C5 O1 157.26(15) . . . . ?
C4 C5 C6 C1 -3.2(2) . . . . ?
C4 C5 C6 C7 174.65(14) . . . . ?
C5 C6 C7 C8 173.83(13) . . . . ?
C5 C6 C7 C14 -62.68(19) . . . . ?
C6 C1 C2 C3 27.0(2) . . . . ?
C6 C1 O2 C11 3.1(2) . . . . ?
C6 C7 C8 C9 -175.26(14) . . . . ?
C6 C7 C8 C11 8.9(2) . . . . ?
C6 C7 C14 C15 -62.08(19) . . . . ?
C6 C7 C14 C19 119.55(17) . . . . ?
C7 C8 C9 N2 -176.16(14) . . . . ?
C7 C8 C9 N3 3.9(2) . . . . ?
C7 C8 C11 N1 174.63(15) . . . . ?
C7 C8 C11 O2 -4.1(2) . . . . ?
C7 C14 C15 C16 -177.71(14) . . . . ?
C7 C14 C15 F1 1.8(2) . . . . ?
C7 C14 C19 C18 176.83(14) . . . . ?
C8 C7 C14 C15 60.35(19) . . . . ?
C8 C7 C14 C19 -118.02(17) . . . . ?
C8 C9 N2 C10 1.0(2) . . . . ?
C8 C9 N3 C20 -167.55(15) . . . . ?
C8 C11 N1 C10 1.9(2) . . . . ?
C8 C11 O2 C1 -2.5(2) . . . . ?
C9 C8 C11 N1 -1.6(2) . . . . ?
C9 C8 C11 O2 179.66(13) . . . . ?
C11 C8 C9 N2 0.0(2) . . . . ?
C11 C8 C9 N3 -179.98(14) . . . . ?
C12 C3 C4 C5 -70.99(18) . . . . ?
C13 C3 C4 C5 168.12(14) . . . . ?
C14 C7 C8 C9 61.0(2) . . . . ?
C14 C7 C8 C11 -114.79(17) . . . . ?
C14 C15 C16 C17 0.6(2) . . . . ?
C15 C14 C19 C18 -1.6(2) . . . . ?
C15 C16 C17 C18 -1.1(2) . . . . ?
C16 C17 C18 C19 0.2(2) . . . . ?
C17 C18 C19 C14 1.2(2) . . . . ?
C19 C14 C15 C16 0.7(2) . . . . ?
C19 C14 C15 F1 -179.71(13) . . . . ?
C20 C21 C22 C23 0.6(3) . . . . ?
C21 C20 C25 C24 -1.2(3) . . . . ?
C21 C20 N3 C9 125.53(18) . . . . ?
C21 C22 C23 C24 -1.7(3) . . . . ?
C21 C22 C23 C26 175.82(17) . . . . ?
C22 C23 C24 C25 1.5(3) . . . . ?
C23 C24 C25 C20 0.0(3) . . . . ?
C25 C20 C21 C22 0.9(3) . . . . ?
C25 C20 N3 C9 -56.2(2) . . . . ?
C26 C23 C24 C25 -176.09(17) . . . . ?
N1 C10 N2 C9 -0.6(3) . . . . ?
N1 C11 O2 C1 178.54(13) . . . . ?
N2 C9 N3 C20 12.5(2) . . . . ?
N2 C10 N1 C11 -0.8(2) . . . . ?
N3 C9 N2 C10 -179.05(14) . . . . ?
N3 C20 C21 C22 179.26(15) . . . . ?
N3 C20 C25 C24 -179.47(16) . . . . ?
O1 C5 C6 C1 175.68(15) . . . . ?
O1 C5 C6 C7 -6.5(2) . . . . ?
O2 C1 C2 C3 -152.55(13) . . . . ?
O2 C1 C6 C5 -179.29(14) . . . . ?
O2 C1 C6 C7 3.0(2) . . . . ?
O2 C11 N1 C10 -179.17(13) . . . . ?
F1 C15 C16 C17 -178.96(14) . . . . ?
